data_4003959
loop_
_publ_author_name
'Vasileiadou, Eugenia S.'
'Hadar, Ido'
'Kepenekian, Mika\"el'
'Even, Jacky'
'Tu, Qing'
'Malliakas, Christos D.'
'Friedrich, Daniel'
'Spanopoulos, Ioannis'
'Hoffman, Justin M.'
'Dravid, Vinayak P.'
'Kanatzidis, Mercouri G.'

_publ_section_title
;
 Shedding Light on the Stability and Structure--Property Relationships of
 Two-Dimensional Hybrid Lead Bromide Perovskites
;
_journal_name_full 'Chemistry of Materials'
_journal_paper_doi 10.1021/acs.chemmater.1c01129
_journal_year 2021
_chemical_formula_moiety (CH3(CH2)6NH3)2(CH3NH3)Pb2Br7
_chemical_formula_sum 'C15 H39 Br7 N3 Pb2'
_chemical_formula_weight 1235.2
_chemical_name_common 'Heptylammonium Methylammonium Lead Bromide'
_space_group_IT_number 9
_space_group_name_Hall 'C -2yc'
_space_group_name_H-M_alt 'C 1 c 1'
_symmetry_cell_setting monoclinic
_symmetry_Int_Tables_number 9
_symmetry_space_group_name_Hall 'C -2yc'
_symmetry_space_group_name_H-M 'C 1 c 1'
_cell_angle_alpha 90
_cell_angle_beta 90.008(2)
_cell_angle_gamma 90
_cell_formula_units_Z 4
_cell_length_a 49.4930(15)
_cell_length_b 8.3269(2)
_cell_length_c 8.3253(2)
_cell_measurement_reflns_used 4311
_cell_measurement_temperature 296.99(11)
_cell_measurement_theta_max 29.33
_cell_measurement_theta_min 3.28
_cell_volume 3431.05(16)
_computing_cell_refinement 'CrysAlisPro 1.171.40.25a (Rigaku OD, 2018)'
_computing_data_collection 'CrysAlisPro 1.171.40.25a (Rigaku OD, 2018)'
_computing_data_reduction 'CrysAlisPro 1.171.40.25a (Rigaku OD, 2018)'
_diffrn_ambient_temperature 296.99
_diffrn_detector 'CCD plate'
_diffrn_detector_area_resol_mean 10.0000
_diffrn_measured_fraction_theta_full 0.98
_diffrn_measured_fraction_theta_max 0.8
_diffrn_measurement_device 'four-circle diffractometer'
_diffrn_measurement_device_type 'XtaLAB Synergy, Single source at offset/far, HyPix'
_diffrn_measurement_method '\w scans'
_diffrn_radiation_monochromator mirror
_diffrn_radiation_probe x-ray
_diffrn_radiation_source 'X-ray tube'
_diffrn_radiation_type 'Mo K\a'
_diffrn_radiation_wavelength 0.71073
_diffrn_reflns_av_R_equivalents 0.0553
_diffrn_reflns_av_unetI/netI 0.0531
_diffrn_reflns_limit_h_max 61
_diffrn_reflns_limit_h_min -69
_diffrn_reflns_limit_k_max 11
_diffrn_reflns_limit_k_min -10
_diffrn_reflns_limit_l_max 11
_diffrn_reflns_limit_l_min -11
_diffrn_reflns_number 12136
_diffrn_reflns_theta_full 27.18
_diffrn_reflns_theta_max 30.9
_diffrn_reflns_theta_min 2.47
_diffrn_source 'micro-focus sealed X-ray tube'
_exptl_absorpt_coefficient_mu 17.96
_exptl_absorpt_correction_T_max 0.0988
_exptl_absorpt_correction_T_min 0.0417
_exptl_absorpt_correction_type multi-scan
_exptl_absorpt_process_details 'Scale APEX3'
_exptl_crystal_density_diffrn 2.3912
_exptl_crystal_description 'light yellow plate'
_exptl_crystal_F_000 2236
_exptl_crystal_size_max 0.231
_exptl_crystal_size_mid 0.132
_exptl_crystal_size_min 0.042
_refine_diff_density_max 2.15
_refine_diff_density_min -1.16
_refine_ls_abs_structure_details '2763 of Friedel pairs used in the refinement'
_refine_ls_extinction_method none
_refine_ls_goodness_of_fit_gt 2.92
_refine_ls_goodness_of_fit_ref 2.21
_refine_ls_hydrogen_treatment constr
_refine_ls_number_constraints 173
_refine_ls_number_parameters 139
_refine_ls_number_reflns 7051
_refine_ls_number_restraints 26
_refine_ls_R_factor_all 0.1035
_refine_ls_R_factor_gt 0.0588
_refine_ls_shift/su_max 0.1846
_refine_ls_shift/su_mean 0.0093
_refine_ls_structure_factor_coef Fsqd
_refine_ls_weighting_details w=1/(\s^2^(I)+0.0004I^2^)
_refine_ls_weighting_scheme sigma
_refine_ls_wR_factor_gt 0.1604
_refine_ls_wR_factor_ref 0.1690
_reflns_number_gt 3718
_reflns_number_total 7051
_reflns_threshold_expression I>3\s(I)
_cod_data_source_file cm1c01129_si_003.cif
_cod_data_source_block C7BrN2
_cod_depositor_comments
;
The following automatic conversions were performed:

data item '_diffrn_radiation_probe' value 'X-ray' was changed to
'x-ray' in accordance with the
/home/data/users/saulius/crontab/automatic-downloads/rss-feeds/ACS/lib/dictionaries/cif_core.dic
dictionary named 'cif_core.dic' version 2.4.2 last updated on
2011-04-26.

Automatic conversion script
Id: cif_fix_values 7556 2019-12-06 15:28:31Z antanas 
;
_cod_original_formula_sum 'C15 H39 N3 Pb2 Br7'
_cod_database_code 4003959

loop_
_space_group_symop_id
_space_group_symop_operation_xyz
1 x,y,z
2 x,-y,z+1/2
3 x+1/2,y+1/2,z
4 x+1/2,-y+1/2,z+1/2

loop_
_atom_site_label
_atom_site_type_symbol
_atom_site_fract_x
_atom_site_fract_y
_atom_site_fract_z
_atom_site_adp_type
_atom_site_U_iso_or_equiv
_atom_site_site_symmetry_multiplicity
_atom_site_occupancy
_atom_site_calc_flag
_atom_site_refinement_flags
_atom_site_disorder_assembly
_atom_site_disorder_group
Pb1 Pb 0.6265(10) 0.24961(7) 0.0029(2) Uani 0.0520(5) 4 1 d . . .
Pb2 Pb 0.5024(10) 0.24907(9) 0.0026(2) Uani 0.0573(5) 4 1 d . . .
Br6 Br 0.5654(10) 0.2503(3) 0.0069(9) Uani 0.0940(8) 4 1 d . . .
Br1 Br 0.6225(10) 0.4724(6) 0.2752(6) Uani 0.164(2) 4 1 d . . .
Br2 Br 0.6258(10) -0.0229(5) 0.2258(5) Uani 0.1267(17) 4 1 d . . .
Br3 Br 0.5022(10) 0.5266(4) 0.2205(5) Uani 0.1227(15) 4 1 d . . .
Br4 Br 0.6847(10) 0.2618(6) 0.0047(10) Uani 0.183(4) 4 1 d . . .
Br5 Br 0.4446(10) 0.2650(6) 0.0051(10) Uani 0.172(4) 4 1 d . . .
Br7 Br 0.5006(10) 0.0399(5) 0.2837(6) Uani 0.206(3) 4 1 d . . .
C9 C 0.6866(13) 0.287(6) 0.588(6) Uiso 0.43(2) 4 1 d . . .
C2 C 0.4167(13) 0.763(5) -0.015(7) Uiso 0.337(14) 4 1 d . . .
N1 N 0.5753(15) -0.285(5) 0.078(6) Uiso 0.31(2) 4 1 d . . .
N3 N 0.6571(13) 0.244(7) 0.557(9) Uiso 0.43(2) 4 1 d . . .
N2 N 0.4457(13) 0.713(5) -0.012(7) Uiso 0.337(14) 4 1 d . . .
C10 C 0.7037(12) 0.217(6) 0.456(6) Uiso 0.43(2) 4 1 d . . .
C12 C 0.7484(13) 0.316(4) 0.536(10) Uiso 0.43(2) 4 1 d . . .
C13 C 0.7758(13) 0.264(7) 0.602(9) Uiso 0.43(2) 4 1 d . . .
C1 C 0.5724(17) -0.176(7) -0.065(6) Uiso 0.31(2) 4 1 d . . .
C11 C 0.7306(12) 0.170(4) 0.523(7) Uiso 0.43(2) 4 1 d . . .
C14 C 0.7523(16) 0.290(8) 0.713(10) Uiso 0.43(2) 4 1 d . . .
C3 C 0.3963(15) 0.721(3) 0.114(7) Uiso 0.337(14) 4 1 d . . .
C4 C 0.3820(13) 0.874(3) 0.164(5) Uiso 0.337(14) 4 1 d . . .
C6 C 0.3626(14) 0.667(3) 0.338(5) Uiso 0.337(14) 4 1 d . . .
C5 C 0.3665(15) 0.845(3) 0.315(5) Uiso 0.337(14) 4 1 d . . .
C7 C 0.3431(12) 0.639(5) 0.473(5) Uiso 0.337(14) 4 1 d . . .
C8 C 0.3551(15) 0.701(8) 0.628(5) Uiso 0.337(14) 4 1 d . . .
C15 C 0.7589(18) 0.222(10) 0.876(9) Uiso 0.43(2) 4 1 d . . .
H1n1 H 0.584052 -0.370799 0.04991 Uiso 0.3728 4 1 d . . .
H2n1 H 0.584189 -0.234945 0.153142 Uiso 0.3728 4 1 d . . .
H3n1 H 0.559376 -0.310886 0.113216 Uiso 0.3728 4 1 d . . .
H1c1 H 0.554239 -0.136131 -0.069714 Uiso 0.3728 4 1 d . . .
H2c1 H 0.58475 -0.087786 -0.054873 Uiso 0.3728 4 1 d . . .
H3c1 H 0.576376 -0.235164 -0.16095 Uiso 0.3728 4 1 d . . .
H1n2 H 0.453747 0.757192 0.06972 Uiso 0.404 4 1 d . . .
H2n2 H 0.446781 0.608864 -0.003746 Uiso 0.404 4 1 d . . .
H3n2 H 0.453588 0.743538 -0.10038 Uiso 0.404 4 1 d . . .
H1c2 H 0.409159 0.739487 -0.118844 Uiso 0.404 4 1 d . . .
H2c2 H 0.415485 0.874945 -0.03962 Uiso 0.404 4 1 d . . .
H1c3 H 0.405479 0.675859 0.205291 Uiso 0.404 4 1 d . . .
H2c3 H 0.383282 0.646224 0.071762 Uiso 0.404 4 1 d . . .
H1c4 H 0.36985 0.906792 0.080087 Uiso 0.404 4 1 d . . .
H2c4 H 0.395206 0.95699 0.181806 Uiso 0.404 4 1 d . . .
H1c6 H 0.379651 0.617722 0.36344 Uiso 0.404 4 1 d . . .
H2c6 H 0.35549 0.62072 0.240988 Uiso 0.404 4 1 d . . .
H1c5 H 0.349187 0.89622 0.308081 Uiso 0.404 4 1 d . . .
H2c5 H 0.376335 0.88765 0.404852 Uiso 0.404 4 1 d . . .
H1c7 H 0.339535 0.526078 0.483494 Uiso 0.404 4 1 d . . .
H2c7 H 0.326504 0.694618 0.451541 Uiso 0.404 4 1 d . . .
H1c8 H 0.351583 0.813934 0.636796 Uiso 0.404 4 1 d . . .
H2c8 H 0.347054 0.645678 0.716867 Uiso 0.404 4 1 d . . .
H3c8 H 0.374222 0.682602 0.627401 Uiso 0.404 4 1 d . . .
H1c9 H 0.688638 0.401552 0.589085 Uiso 0.5127 4 1 d . . .
H2c9 H 0.69218 0.243113 0.689124 Uiso 0.5127 4 1 d . . .
H1c10 H 0.706187 0.296292 0.373542 Uiso 0.5127 4 1 d . . .
H2c10 H 0.694858 0.124679 0.412269 Uiso 0.5127 4 1 d . . .
H1c12 H 0.740354 0.391851 0.6083 Uiso 0.5127 4 1 d . . .
H2c12 H 0.750755 0.362525 0.431834 Uiso 0.5127 4 1 d . . .
H1c13 H 0.787579 0.355499 0.606315 Uiso 0.5127 4 1 d . . .
H2c13 H 0.77819 0.151232 0.584098 Uiso 0.5127 4 1 d . . .
H1c11 H 0.728195 0.123372 0.628006 Uiso 0.5127 4 1 d . . .
H2c11 H 0.738928 0.09243 0.453612 Uiso 0.5127 4 1 d . . .
H1c14 H 0.736579 0.237303 0.670642 Uiso 0.5127 4 1 d . . .
H2c14 H 0.748748 0.403255 0.722579 Uiso 0.5127 4 1 d . . .
H1c15 H 0.771206 0.134133 0.863692 Uiso 0.5127 4 1 d . . .
H2c15 H 0.767038 0.304113 0.940755 Uiso 0.5127 4 1 d . . .
H3c15 H 0.742592 0.18529 0.926143 Uiso 0.5127 4 1 d . . .

loop_
_atom_site_aniso_label
_atom_site_aniso_type_symbol
_atom_site_aniso_U_11
_atom_site_aniso_U_22
_atom_site_aniso_U_33
_atom_site_aniso_U_12
_atom_site_aniso_U_13
_atom_site_aniso_U_23
Pb1 Pb 0.0906(9) 0.0338(8) 0.0317(6) 0.0013(4) -0.0025(6) -0.0007(3)
Pb2 Pb 0.1001(11) 0.0355(9) 0.0362(7) 0.0011(4) 0.0021(7) -0.0003(3)
Br6 Br 0.0845(13) 0.1001(15) 0.0974(14) 0.0268(15) -0.0031(11) 0.0004(19)
Br1 Br 0.184(4) 0.164(4) 0.145(4) -0.024(3) 0.022(3) -0.126(3)
Br2 Br 0.159(3) 0.117(3) 0.104(3) 0.015(2) 0.006(2) 0.096(2)
Br3 Br 0.208(4) 0.0752(18) 0.085(2) 0.061(2) -0.063(2) -0.0524(18)
Br4 Br 0.078(3) 0.251(8) 0.219(8) -0.062(3) 0.014(4) -0.033(4)
Br5 Br 0.100(4) 0.204(6) 0.213(8) -0.067(3) -0.006(4) -0.013(3)
Br7 Br 0.379(7) 0.111(3) 0.126(4) 0.128(4) 0.118(4) 0.062(3)

loop_
_atom_type_symbol
_atom_type_scat_dispersion_real
_atom_type_scat_dispersion_imag
_atom_type_scat_source
C 0.0033 0.0016 'International Tables Vol C tables 4.2.6.8 and 6.1.1.1'
H 0.0000 0.0000 'International Tables Vol C tables 4.2.6.8 and 6.1.1.1'
Br -0.2901 2.4595 'International Tables Vol C tables 4.2.6.8 and 6.1.1.1'
N 0.0061 0.0033 'International Tables Vol C tables 4.2.6.8 and 6.1.1.1'
Pb -3.3944 10.1111 'International Tables Vol C tables 4.2.6.8 and 6.1.1.1'

loop_
_exptl_crystal_face_index_h
_exptl_crystal_face_index_k
_exptl_crystal_face_index_l
_exptl_crystal_face_perp_dist
? ? ? ?

loop_
_geom_angle_atom_site_label_1
_geom_angle_atom_site_label_2
_geom_angle_atom_site_label_3
_geom_angle_site_symmetry_1
_geom_angle_site_symmetry_2
_geom_angle_site_symmetry_3
_geom_angle
_geom_angle_publ_flag
Br6 Pb1 Br1 . . . 85.5(14) ?
Br6 Pb1 Br1 . . 2_564 86.5(13) ?
Br6 Pb1 Br2 . . . 89.0(14) ?
Br6 Pb1 Br2 . . 2_554 89.9(13) ?
Br6 Pb1 Br4 . . . 177.68(14) ?
Br1 Pb1 Br1 . . 2_564 89.8(2) ?
Br1 Pb1 Br2 . . . 89.98(17) ?
Br1 Pb1 Br2 . . 2_554 175(2) ?
Br1 Pb1 Br4 . . . 92.4(13) ?
Br1 Pb1 Br2 2_564 . . 175(2) ?
Br1 Pb1 Br2 2_564 . 2_554 89.93(16) ?
Br1 Pb1 Br4 2_564 . . 92.4(13) ?
Br2 Pb1 Br2 . . 2_554 89.97(11) ?
Br2 Pb1 Br4 . . . 92.1(14) ?
Br2 Pb1 Br4 2_554 . . 92.2(14) ?
Br3 Pb2 Br3 . . 2_564 89.63(11) ?
Br3 Pb2 Br5 . . . 87.4(13) ?
Br3 Pb2 Br7 . . . 88.52(13) ?
Br3 Pb2 Br7 . . 2_554 178(2) ?
Br3 Pb2 Br5 2_564 . . 88.5(13) ?
Br3 Pb2 Br7 2_564 . . 177.3(17) ?
Br3 Pb2 Br7 2_564 . 2_554 91.35(13) ?
Br5 Pb2 Br7 . . . 89.5(14) ?
Br5 Pb2 Br7 . . 2_554 90.7(14) ?
Br7 Pb2 Br7 . . 2_554 90.43(15) ?
Pb1 Br1 Pb1 . . 2_565 166.3(13) ?
Pb1 Br1 N1 . . 1_565 92.8(12) ?
Pb1 Br1 N3 . . . 98.2(14) ?
Pb1 Br1 N3 . . 2_564 89.5(14) ?
Pb1 Br1 N1 2_565 . 1_565 84.0(11) ?
Pb1 Br1 N3 2_565 . . 87.8(13) ?
Pb1 Br1 N3 2_565 . 2_564 76.7(13) ?
N1 Br1 N3 1_565 . . 164.4(18) ?
N1 Br1 N3 1_565 . 2_564 71.8(15) ?
N3 Br1 N3 . . 2_564 119(2) ?
Pb1 Br2 Pb1 . . 2_555 168.5(3) ?
Pb1 Br2 N1 . . . 105.4(13) ?
Pb1 Br2 N3 . . 2_554 100.8(17) ?
Pb1 Br2 N1 2_555 . . 83.5(12) ?
Pb1 Br2 N3 2_555 . 2_554 87.9(16) ?
N1 Br2 N3 . . 2_554 79.0(16) ?
Pb2 Br3 Pb2 . . 2_565 166.62(17) ?
Pb2 Br7 Pb2 . . 2_555 163.4(5) ?
N3 C9 C10 . . . 109(5) ?
N3 C9 H1c9 . . . 109.47 ?
N3 C9 H2c9 . . . 109.47 ?
C10 C9 H1c9 . . . 109.47 ?
C10 C9 H2c9 . . . 109.47 ?
H1c9 C9 H2c9 . . . 109.71 ?
N2 C2 C3 . . . 124(5) ?
N2 C2 H1c2 . . . 109.47 ?
N2 C2 H2c2 . . . 109.47 ?
C3 C2 H1c2 . . . 109.47 ?
C3 C2 H2c2 . . . 109.47 ?
H1c2 C2 H2c2 . . . 88.82 ?
Br1 N1 Br2 1_545 . . 73.8(14) ?
Br1 N1 C1 1_545 . . 142(5) ?
Br1 N1 H1n1 1_545 . . 46.87 ?
Br1 N1 H2n1 1_545 . . 66.38 ?
Br1 N1 H3n1 1_545 . . 107.45 ?
Br2 N1 C1 . . . 88(4) ?
Br2 N1 H1n1 . . . 104.49 ?
Br2 N1 H2n1 . . . 25.8 ?
Br2 N1 H3n1 . . . 132.67 ?
C1 N1 H1n1 . . . 109.47 ?
C1 N1 H2n1 . . . 109.47 ?
C1 N1 H3n1 . . . 109.47 ?
H1n1 N1 H2n1 . . . 109.47 ?
H1n1 N1 H3n1 . . . 109.47 ?
H2n1 N1 H3n1 . . . 109.47 ?
Br1 N3 Br1 . . 2_565 74.6(13) ?
Br1 N3 Br2 . . 2_555 115(2) ?
Br1 N3 C9 . . . 117(4) ?
Br1 N3 Br2 2_565 . 2_555 84.9(19) ?
Br1 N3 C9 2_565 . . 103(4) ?
Br2 N3 C9 2_555 . . 127(4) ?
C2 N2 H1n2 . . . 109.47 ?
C2 N2 H2n2 . . . 109.47 ?
C2 N2 H3n2 . . . 109.47 ?
H1n2 N2 H2n2 . . . 109.47 ?
H1n2 N2 H3n2 . . . 109.47 ?
H2n2 N2 H3n2 . . . 109.47 ?
C9 C10 C11 . . . 109(4) ?
C9 C10 H1c10 . . . 109.47 ?
C9 C10 H2c10 . . . 109.47 ?
C11 C10 H1c10 . . . 109.47 ?
C11 C10 H2c10 . . . 109.47 ?
H1c10 C10 H2c10 . . . 109.57 ?
C13 C12 C11 . . . 109(4) ?
C13 C12 C14 . . . 60(5) ?
C13 C12 H1c12 . . . 109.47 ?
C13 C12 H2c12 . . . 109.47 ?
C11 C12 C14 . . . 92(5) ?
C11 C12 H1c12 . . . 109.47 ?
C11 C12 H2c12 . . . 109.47 ?
C14 C12 H1c12 . . . 62.15 ?
C14 C12 H2c12 . . . 158.72 ?
H1c12 C12 H2c12 . . . 110.32 ?
C12 C13 C14 . . . 59(5) ?
C12 C13 H1c13 . . . 109.47 ?
C12 C13 H2c13 . . . 109.47 ?
C14 C13 H1c13 . . . 109.47 ?
C14 C13 H2c13 . . . 109.47 ?
H1c13 C13 H2c13 . . . 134.85 ?
N1 C1 H1c1 . . . 109.47 ?
N1 C1 H2c1 . . . 109.47 ?
N1 C1 H3c1 . . . 109.47 ?
H1c1 C1 H2c1 . . . 109.47 ?
H1c1 C1 H3c1 . . . 109.47 ?
H2c1 C1 H3c1 . . . 109.47 ?
C10 C11 C12 . . . 109(4) ?
C10 C11 H1c11 . . . 109.47 ?
C10 C11 H2c11 . . . 109.47 ?
C12 C11 H1c11 . . . 109.47 ?
C12 C11 H2c11 . . . 109.47 ?
H1c11 C11 H2c11 . . . 109.44 ?
C12 C14 C13 . . . 61(5) ?
C12 C14 C15 . . . 165(7) ?
C12 C14 H1c14 . . . 66.57 ?
C12 C14 H2c14 . . . 85.44 ?
C13 C14 C15 . . . 109(6) ?
C13 C14 H1c14 . . . 109.47 ?
C13 C14 H2c14 . . . 109.47 ?
C15 C14 H1c14 . . . 109.47 ?
C15 C14 H2c14 . . . 109.47 ?
H1c14 C14 H2c14 . . . 109.53 ?
C2 C3 C4 . . . 108(3) ?
C2 C3 H1c3 . . . 109.47 ?
C2 C3 H2c3 . . . 109.47 ?
C4 C3 H1c3 . . . 109.47 ?
C4 C3 H2c3 . . . 109.47 ?
H1c3 C3 H2c3 . . . 110.98 ?
C3 C4 C5 . . . 109(3) ?
C3 C4 H1c4 . . . 109.47 ?
C3 C4 H2c4 . . . 109.47 ?
C5 C4 H1c4 . . . 109.47 ?
C5 C4 H2c4 . . . 109.47 ?
H1c4 C4 H2c4 . . . 109.77 ?
C5 C6 C7 . . . 109(4) ?
C5 C6 H1c6 . . . 109.47 ?
C5 C6 H2c6 . . . 109.47 ?
C7 C6 H1c6 . . . 109.47 ?
C7 C6 H2c6 . . . 109.47 ?
H1c6 C6 H2c6 . . . 109.86 ?
C4 C5 C6 . . . 109(3) ?
C4 C5 H1c5 . . . 109.47 ?
C4 C5 H2c5 . . . 109.47 ?
C6 C5 H1c5 . . . 109.47 ?
C6 C5 H2c5 . . . 109.47 ?
H1c5 C5 H2c5 . . . 109.53 ?
C6 C7 C8 . . . 110(5) ?
C6 C7 H1c7 . . . 109.47 ?
C6 C7 H2c7 . . . 109.47 ?
C8 C7 H1c7 . . . 109.47 ?
C8 C7 H2c7 . . . 109.47 ?
H1c7 C7 H2c7 . . . 109.43 ?
C7 C8 H1c8 . . . 109.47 ?
C7 C8 H2c8 . . . 109.47 ?
C7 C8 H3c8 . . . 109.47 ?
H1c8 C8 H2c8 . . . 109.47 ?
H1c8 C8 H3c8 . . . 109.47 ?
H2c8 C8 H3c8 . . . 109.47 ?
C14 C15 H1c15 . . . 109.47 ?
C14 C15 H2c15 . . . 109.47 ?
C14 C15 H3c15 . . . 109.47 ?
H1c15 C15 H2c15 . . . 109.47 ?
H1c15 C15 H3c15 . . . 109.47 ?
H2c15 C15 H3c15 . . . 109.47 ?

loop_
_geom_bond_atom_site_label_1
_geom_bond_atom_site_label_2
_geom_bond_site_symmetry_1
_geom_bond_site_symmetry_2
_geom_bond_distance
_geom_bond_publ_flag
Pb1 Br6 . . 3.03(7) ?
Pb1 Br1 . . 2.936(7) ?
Pb1 Br1 . 2_564 2.999(7) ?
Pb1 Br2 . . 2.931(4) ?
Pb1 Br2 . 2_554 2.981(4) ?
Pb1 Br4 . . 2.88(7) ?
Pb2 Br3 . . 2.938(4) ?
Pb2 Br3 . 2_564 3.001(4) ?
Pb2 Br5 . . 2.86(7) ?
Pb2 Br7 . . 2.919(5) ?
Pb2 Br7 . 2_554 3.020(5) ?
Br1 N1 . 1_565 3.50(7) ?
Br1 N3 . . 3.47(7) ?
Br1 N3 . 2_564 3.43(7) ?
Br2 N1 . . 3.54(7) ?
Br2 N3 . 2_554 2.79(7) ?
C9 N3 . . 1.52(9) ?
C9 C10 . . 1.50(8) ?
C9 H1c9 . . 0.96 ?
C9 H2c9 . . 0.96 ?
C2 N2 . . 1.50(9) ?
C2 C3 . . 1.52(9) ?
C2 H1c2 . . 0.96 ?
C2 H2c2 . . 0.96 ?
N1 C1 . . 1.50(7) ?
N1 H1n1 . . 0.87 ?
N1 H2n1 . . 0.87 ?
N1 H3n1 . . 0.87 ?
N2 H1n2 . . 0.87 ?
N2 H2n2 . . 0.87 ?
N2 H3n2 . . 0.87 ?
C10 C11 . . 1.50(8) ?
C10 H1c10 . . 0.96 ?
C10 H2c10 . . 0.96 ?
C12 C13 . . 1.52(9) ?
C12 C11 . . 1.51(6) ?
C12 C14 . . 1.50(12) ?
C12 H1c12 . . 0.96 ?
C12 H2c12 . . 0.96 ?
C13 C14 . . 1.50(10) ?
C13 H1c13 . . 0.96 ?
C13 H2c13 . . 0.96 ?
C1 H1c1 . . 0.96 ?
C1 H2c1 . . 0.96 ?
C1 H3c1 . . 0.96 ?
C11 H1c11 . . 0.96 ?
C11 H2c11 . . 0.96 ?
C14 C15 . . 1.50(11) ?
C14 H1c14 . . 0.96 ?
C14 H2c14 . . 0.96 ?
C3 C4 . . 1.52(6) ?
C3 H1c3 . . 0.96 ?
C3 H2c3 . . 0.96 ?
C4 C5 . . 1.50(7) ?
C4 H1c4 . . 0.96 ?
C4 H2c4 . . 0.96 ?
C6 C5 . . 1.51(4) ?
C6 C7 . . 1.50(7) ?
C6 H1c6 . . 0.96 ?
C6 H2c6 . . 0.96 ?
C5 H1c5 . . 0.9599 ?
C5 H2c5 . . 0.96 ?
C7 C8 . . 1.50(7) ?
C7 H1c7 . . 0.96 ?
C7 H2c7 . . 0.96 ?
C8 H1c8 . . 0.96 ?
C8 H2c8 . . 0.96 ?
C8 H3c8 . . 0.96 ?
C15 H1c15 . . 0.96 ?
C15 H2c15 . . 0.96 ?
C15 H3c15 . . 0.96 ?

loop_
_geom_hbond_atom_site_label_D
_geom_hbond_atom_site_label_H
_geom_hbond_atom_site_label_A
_geom_hbond_site_symmetry_D
_geom_hbond_site_symmetry_H
_geom_hbond_site_symmetry_A
_geom_hbond_distance_DH
_geom_hbond_distance_HA
_geom_hbond_distance_DA
_geom_hbond_angle_DHA
_geom_hbond_publ_flag
C3 H1c3 C6 . . . 0.97 2.26 2.53(7) 94.34 ?
C11 H1c11 C14 . . . 0.97 1.97 2.23(7) 92.39 ?
C14 H1c14 C11 . . . 0.95 1.48 2.23(7) 131.02 ?

loop_
_geom_torsion_atom_site_label_1
_geom_torsion_atom_site_label_2
_geom_torsion_atom_site_label_3
_geom_torsion_atom_site_label_4
_geom_torsion_site_symmetry_1
_geom_torsion_site_symmetry_2
_geom_torsion_site_symmetry_3
_geom_torsion_site_symmetry_4
_geom_torsion
_geom_torsion_publ_flag
? ? ? ? ? ? ? ? ? ?

loop_
_restr_angle_atom_site_label_1
_restr_angle_site_symmetry_1
_restr_angle_atom_site_label_2
_restr_angle_site_symmetry_2
_restr_angle_atom_site_label_3
_restr_angle_site_symmetry_3
_restr_angle_target
_restr_angle_target_weight_param
N2 . C9 . C10 . 109.47 0.01
C9 . C10 . C11 . 109.47 0.01
C10 . C11 . C12 . 109.47 0.01
C11 . C12 . C13 . 109.47 0.01
C2 . C3 . C4 . 109.47 0.01
C4 . C5 . C6 . 109.47 0.01
C5 . C6 . C7 . 109.47 0.01
C3 . C4 . C5 . 109.47 0.01
N3 . C9 . C10 . 109.47 0.01
C6 . C7 . C8 . 109.47 0.01
C13 . C14 . C15 . 109.47 0.01

loop_
_restr_distance_atom_site_label_1
_restr_distance_site_symmetry_1
_restr_distance_atom_site_label_2
_restr_distance_site_symmetry_2
_restr_distance_target
_restr_distance_target_weight_param
N2 . C2 . 1.5 0.001
N3 . C9 . 1.5 0.001
C9 . C10 . 1.5 0.001
C10 . C11 . 1.5 0.001
C11 . C12 . 1.5 0.001
C12 . C13 . 1.5 0.001
N1 . C1 . 1.5 0.001
C2 . C3 . 1.5 0.001
C3 . C4 . 1.5 0.001
C4 . C5 . 1.5 0.001
C5 . C6 . 1.5 0.001
C6 . C7 . 1.5 0.001
C7 . C8 . 1.5 0.001
C14 . C15 . 1.5 0.001
C13 . C14 . 1.5 0.001

loop_
_restr_equal_angle_atom_site_label_1
_restr_equal_angle_site_symmetry_1
_restr_equal_angle_atom_site_label_2
_restr_equal_angle_site_symmetry_2
_restr_equal_angle_atom_site_label_3
_restr_equal_angle_site_symmetry_3
_restr_equal_angle_class_class_id
_restr_equal_angle_class_target_weight_param
? ? ? ? ? ? ? ?

loop_
_restr_equal_distance_atom_site_label_1
_restr_equal_distance_site_symmetry_1
_restr_equal_distance_atom_site_label_2
_restr_equal_distance_site_symmetry_2
_restr_equal_distance_class_class_id
_restr_equal_distance_class_target_weight_param
? ? ? ? ? ?

loop_
_restr_equal_torsion_atom_site_label_1
_restr_equal_torsion_site_symmetry_1
_restr_equal_torsion_atom_site_label_2
_restr_equal_torsion_site_symmetry_2
_restr_equal_torsion_atom_site_label_3
_restr_equal_torsion_site_symmetry_3
_restr_equal_torsion_atom_site_label_4
_restr_equal_torsion_site_symmetry_4
_restr_equal_torsion_class_class_id
_restr_equal_torsion_class_target_weight_param
? ? ? ? ? ? ? ? ? ?

loop_
_restr_torsion_atom_site_label_1
_restr_torsion_site_symmetry_1
_restr_torsion_atom_site_label_2
_restr_torsion_site_symmetry_2
_restr_torsion_atom_site_label_3
_restr_torsion_site_symmetry_3
_restr_torsion_atom_site_label_4
_restr_torsion_site_symmetry_4
_restr_torsion_angle_target
_restr_torsion_weight_param
? ? ? ? ? ? ? ? ? ?

loop_
_twin_individual_id
_twin_individual_mass_fraction_refined
_twin_individual_twin_matrix_11
_twin_individual_twin_matrix_12
_twin_individual_twin_matrix_13
_twin_individual_twin_matrix_21
_twin_individual_twin_matrix_22
_twin_individual_twin_matrix_23
_twin_individual_twin_matrix_31
_twin_individual_twin_matrix_32
_twin_individual_twin_matrix_33
? ? ? ? ? ? ? ? ? ? ?

loop_
_jana_atom_site_adp_c_label
_jana_atom_site_adp_c_type_symbol
_jana_atom_site_adp_c_111
_jana_atom_site_adp_c_112
_jana_atom_site_adp_c_113
_jana_atom_site_adp_c_122
_jana_atom_site_adp_c_123
_jana_atom_site_adp_c_133
_jana_atom_site_adp_c_222
_jana_atom_site_adp_c_223
_jana_atom_site_adp_c_233
_jana_atom_site_adp_c_333
? ? ? ? ? ? ? ? ? ? ? ?

loop_
_jana_atom_site_adp_d_label
_jana_atom_site_adp_d_type_symbol
_jana_atom_site_adp_d_1111
_jana_atom_site_adp_d_1112
_jana_atom_site_adp_d_1113
_jana_atom_site_adp_d_1122
_jana_atom_site_adp_d_1123
_jana_atom_site_adp_d_1133
_jana_atom_site_adp_d_1222
_jana_atom_site_adp_d_1223
_jana_atom_site_adp_d_1233
_jana_atom_site_adp_d_1333
_jana_atom_site_adp_d_2222
_jana_atom_site_adp_d_2223
_jana_atom_site_adp_d_2233
_jana_atom_site_adp_d_2333
_jana_atom_site_adp_d_3333
? ? ? ? ? ? ? ? ? ? ? ? ? ? ? ? ?

loop_
_jana_atom_site_adp_e_label
_jana_atom_site_adp_e_type_symbol
_jana_atom_site_adp_e_11111
_jana_atom_site_adp_e_11112
_jana_atom_site_adp_e_11113
_jana_atom_site_adp_e_11122
_jana_atom_site_adp_e_11123
_jana_atom_site_adp_e_11133
_jana_atom_site_adp_e_11222
_jana_atom_site_adp_e_11223
_jana_atom_site_adp_e_11233
_jana_atom_site_adp_e_11333
_jana_atom_site_adp_e_12222
_jana_atom_site_adp_e_12223
_jana_atom_site_adp_e_12233
_jana_atom_site_adp_e_12333
_jana_atom_site_adp_e_13333
_jana_atom_site_adp_e_22222
_jana_atom_site_adp_e_22223
_jana_atom_site_adp_e_22233
_jana_atom_site_adp_e_22333
_jana_atom_site_adp_e_23333
_jana_atom_site_adp_e_33333
? ? ? ? ? ? ? ? ? ? ? ? ? ? ? ? ? ? ? ? ? ? ?

loop_
_jana_atom_site_adp_f_label
_jana_atom_site_adp_f_type_symbol
_jana_atom_site_adp_f_111111
_jana_atom_site_adp_f_111112
_jana_atom_site_adp_f_111113
_jana_atom_site_adp_f_111122
_jana_atom_site_adp_f_111123
_jana_atom_site_adp_f_111133
_jana_atom_site_adp_f_111222
_jana_atom_site_adp_f_111223
_jana_atom_site_adp_f_111233
_jana_atom_site_adp_f_111333
_jana_atom_site_adp_f_112222
_jana_atom_site_adp_f_112223
_jana_atom_site_adp_f_112233
_jana_atom_site_adp_f_112333
_jana_atom_site_adp_f_113333
_jana_atom_site_adp_f_122222
_jana_atom_site_adp_f_122223
_jana_atom_site_adp_f_122233
_jana_atom_site_adp_f_122333
_jana_atom_site_adp_f_123333
_jana_atom_site_adp_f_133333
_jana_atom_site_adp_f_222222
_jana_atom_site_adp_f_222223
_jana_atom_site_adp_f_222233
_jana_atom_site_adp_f_222333
_jana_atom_site_adp_f_223333
_jana_atom_site_adp_f_233333
_jana_atom_site_adp_f_333333
? ? ? ? ? ? ? ? ? ? ? ? ? ? ? ? ? ? ? ? ? ? ? ? ? ? ? ? ? ?
